data_2008995
loop_
_publ_author_name
'Nieger, Martin'
'Bolte, Michael'

_publ_section_title 8-Isopropyl-7,10-dimethoxy-3-phenyl-1-oxa-2,6,9-triazaspiro[4.5]deca-2,6,9-triene
_journal_issue 10
_journal_name_full 'Acta Crystallographica Section C'
_journal_page_first 1666
_journal_page_last 1667
_journal_paper_doi 10.1107/S0108270198015923
_journal_volume 55
_journal_year 1999
_chemical_formula_sum 'C17 H21 N3 O3'
_chemical_formula_weight 315.37
_chemical_name_systematic
;
8-Isopropyl-7,10-dimethoxy-3-phenyl-1-oxa-2,6,9-triaza-spiro[4.5]deca-
2,6,9-triene
;
_space_group_IT_number 19
_symmetry_cell_setting orthorhombic
_symmetry_space_group_name_Hall 'P 2ac 2ab'
_symmetry_space_group_name_H-M 'P 21 21 21'
_audit_creation_method SHELXL-97
_cell_angle_alpha 90.00
_cell_angle_beta 90.00
_cell_angle_gamma 90.00
_cell_formula_units_Z 4
_cell_length_a 10.0870(10)
_cell_length_b 12.454(2)
_cell_length_c 14.177(3)
_cell_measurement_reflns_used 50
_cell_measurement_temperature 293(2)
_cell_measurement_theta_max 12.5
_cell_measurement_theta_min 10.0
_cell_volume 1781.0(5)
_computing_cell_refinement DIF4
_computing_data_collection 'DIF4 (Stoe & Cie, 1984a)'
_computing_data_reduction 'REDU4 (Stoe & Cie, 1984b)'
_computing_molecular_graphics 'SHELXTL-Plus (Sheldrick, 1991)'
_computing_publication_material SHELXL97
_computing_structure_refinement 'SHELXL97 (Sheldrick, 1997)'
_computing_structure_solution 'SHELXS86 (Sheldrick, 1990)'
_diffrn_ambient_temperature 293(2)
_diffrn_measured_fraction_theta_full 0.994
_diffrn_measured_fraction_theta_max 0.994
_diffrn_measurement_device_type 'Stoe-Siemens AED'
_diffrn_measurement_method '\w/2\q scans with profile fitting (Clegg, 1981)'
_diffrn_radiation_monochromator graphite
_diffrn_radiation_source 'fine-focus sealed tube'
_diffrn_radiation_type MoK\a
_diffrn_radiation_wavelength 0.71069
_diffrn_reflns_av_R_equivalents 0.021
_diffrn_reflns_av_sigmaI/netI 0.0563
_diffrn_reflns_limit_h_max 2
_diffrn_reflns_limit_h_min -11
_diffrn_reflns_limit_k_max 14
_diffrn_reflns_limit_k_min 0
_diffrn_reflns_limit_l_max 16
_diffrn_reflns_limit_l_min 0
_diffrn_reflns_number 2171
_diffrn_reflns_theta_full 25.00
_diffrn_reflns_theta_max 25
_diffrn_reflns_theta_min 4.04
_diffrn_standards_decay_% none
_diffrn_standards_interval_count 200
_diffrn_standards_number 3
_exptl_absorpt_coefficient_mu 0.082
_exptl_absorpt_correction_type none
_exptl_crystal_colour colorless
_exptl_crystal_density_diffrn 1.176
_exptl_crystal_density_method 'not measured'
_exptl_crystal_description block
_exptl_crystal_F_000 672
_exptl_crystal_size_max 0.40
_exptl_crystal_size_mid 0.31
_exptl_crystal_size_min 0.23
_refine_diff_density_max 0.13
_refine_diff_density_min -0.13
_refine_ls_abs_structure_details 'Flack H D (1983), Acta Cryst. A39, 876-881'
_refine_ls_abs_structure_Flack 2(2)
_refine_ls_extinction_coef 0.013(2)
_refine_ls_extinction_method SHELXL97
_refine_ls_goodness_of_fit_ref 1.005
_refine_ls_hydrogen_treatment constr
_refine_ls_matrix_type full
_refine_ls_number_parameters 209
_refine_ls_number_reflns 2131
_refine_ls_number_restraints 0
_refine_ls_restrained_S_all 1.005
_refine_ls_R_factor_all 0.100
_refine_ls_R_factor_gt 0.056
_refine_ls_shift/su_max <0.001
_refine_ls_shift/su_mean 0.000
_refine_ls_structure_factor_coef Fsqd
_refine_ls_weighting_details 'calc w = 1/[\s^2^(Fo^2^)+(0.052P)^2^] where P = (Fo^2^+2Fc^2^)/3'
_refine_ls_weighting_scheme calc
_refine_ls_wR_factor_ref 0.117
_reflns_number_gt 1241
_reflns_number_total 2131
_reflns_threshold_expression I>2\s(I)
_cod_data_source_file bm1299.cif
_cod_data_source_block bm1299
_cod_database_code 2008995

loop_
_symmetry_equiv_pos_as_xyz
'x, y, z'
'-x+1/2, -y, z+1/2'
'x+1/2, -y+1/2, -z'
'-x, y+1/2, -z+1/2'

loop_
_atom_site_label
_atom_site_fract_x
_atom_site_fract_y
_atom_site_fract_z
_atom_site_U_iso_or_equiv
_atom_site_adp_type
_atom_site_calc_flag
_atom_site_refinement_flags
_atom_site_occupancy
_atom_site_disorder_assembly
_atom_site_disorder_group
_atom_site_type_symbol
N1 .2584(4) .4704(3) .3853(2) .0714(10) Uani d . 1 . . N
C2 .2499(4) .3740(3) .4086(3) .0615(11) Uani d . 1 . . C
C3 .3183(4) .3187(3) .4888(3) .0514(10) Uani d . 1 . . C
N4 .4125(3) .3844(2) .5384(2) .0564(9) Uani d . 1 . . N
C5 .4196(4) .4823(3) .5157(3) .0619(11) Uani d . 1 . . C
C6 .3417(4) .5404(3) .4419(3) .0725(12) Uani d . 1 . . C
H6 .4064 .5724 .3987 .087 Uiso calc R 1 . . H
O7 .3939(2) .22994(17) .44749(18) .0587(7) Uani d . 1 . . O
N8 .3688(3) .1350(2) .4990(2) .0573(9) Uani d . 1 . . N
C9 .2771(4) .1515(3) .5583(3) .0538(10) Uani d . 1 . . C
C10 .2241(4) .2640(3) .5576(3) .0593(11) Uani d . 1 . . C
H10A .2285 .2964 .6197 .071 Uiso calc R 1 . . H
H10B .1333 .2663 .5351 .071 Uiso calc R 1 . . H
O21 .1704(3) .3034(2) .3631(2) .0820(9) Uani d . 1 . . O
C22 .0848(5) .3471(4) .2927(3) .1037(17) Uani d . 1 . . C
H22A .0294 .4012 .3204 .156 Uiso calc R 1 . . H
H22B .0304 .2910 .2670 .156 Uiso calc R 1 . . H
H22C .1371 .3784 .2433 .156 Uiso calc R 1 . . H
O51 .5062(3) .5476(2) .5597(2) .0811(9) Uani d . 1 . . O
C52 .5912(5) .4995(3) .6295(4) .0932(16) Uani d . 1 . . C
H52A .5380 .4662 .6774 .140 Uiso calc R 1 . . H
H52B .6459 .5539 .6575 .140 Uiso calc R 1 . . H
H52C .6463 .4463 .6000 .140 Uiso calc R 1 . . H
C61 .2586(6) .6343(3) .4821(4) .0997(17) Uani d . 1 . . C
H61 .3184 .6818 .5170 .120 Uiso calc R 1 . . H
C62 .1549(5) .5916(4) .5510(4) .1180(19) Uani d . 1 . . C
H62A .0935 .5463 .5179 .177 Uiso calc R 1 . . H
H62B .1081 .6507 .5789 .177 Uiso calc R 1 . . H
H62C .1981 .5508 .5996 .177 Uiso calc R 1 . . H
C63 .1949(8) .6990(4) .4041(5) .183(3) Uani d . 1 . . C
H63A .1372 .6536 .3680 .275 Uiso calc R 1 . . H
H63B .2625 .7279 .3638 .275 Uiso calc R 1 . . H
H63C .1445 .7568 .4311 .275 Uiso calc R 1 . . H
C91 .2291(4) .0656(3) .6196(3) .0655(11) Uani d . 1 . . C
C92 .2793(5) -.0385(3) .6119(3) .0917(16) Uani d . 1 . . C
H92 .3434 -.0539 .5668 .110 Uiso calc R 1 . . H
C93 .2347(7) -.1179(4) .6702(5) .115(2) Uani d . 1 . . C
H93 .2684 -.1871 .6643 .138 Uiso calc R 1 . . H
C94 .1414(8) -.0965(5) .7368(5) .122(3) Uani d . 1 . . C
H94 .1124 -.1511 .7765 .146 Uiso calc R 1 . . H
C95 .0898(7) .0045(6) .7461(4) .118(2) Uani d . 1 . . C
H95 .0265 .0192 .7920 .141 Uiso calc R 1 . . H
C96 .1343(5) .0857(4) .6851(4) .0869(14) Uani d . 1 . . C
H96 .0983 .1543 .6897 .104 Uiso calc R 1 . . H

loop_
_atom_site_aniso_label
_atom_site_aniso_U_11
_atom_site_aniso_U_22
_atom_site_aniso_U_33
_atom_site_aniso_U_12
_atom_site_aniso_U_13
_atom_site_aniso_U_23
N1 .070(2) .071(2) .073(2) .012(2) -.004(2) .0065(19)
C2 .056(3) .063(2) .066(3) .005(2) -.004(2) -.003(2)
C3 .042(2) .0488(19) .064(3) .0077(19) .003(2) -.005(2)
N4 .0511(19) .0504(17) .068(2) -.0044(16) -.0044(19) -.0074(17)
C5 .053(3) .057(2) .076(3) -.005(2) .015(3) -.007(2)
C6 .075(3) .060(2) .082(3) -.003(3) .015(3) .014(3)
O7 .0474(15) .0560(14) .0725(18) .0043(13) .0053(16) -.0020(14)
N8 .053(2) .0536(18) .066(2) .0032(18) -.005(2) .0003(18)
C9 .045(2) .051(2) .066(3) -.004(2) -.015(2) .001(2)
C10 .050(2) .060(2) .068(3) .0036(19) .002(2) .002(2)
O21 .0648(19) .089(2) .093(2) .0081(18) -.0250(19) -.0095(19)
C22 .085(3) .148(4) .078(3) .026(4) -.032(3) -.004(3)
O51 .0743(19) .0644(17) .105(2) -.0109(17) .004(2) -.0183(19)
C52 .070(3) .093(3) .117(4) .004(3) -.015(4) -.032(3)
C61 .106(4) .055(2) .138(5) .017(3) -.002(4) -.005(3)
C62 .090(4) .119(4) .145(5) .019(4) .019(4) -.027(4)
C63 .225(8) .093(4) .232(7) .068(5) -.014(7) .051(5)
C91 .065(3) .070(3) .062(3) -.010(3) -.013(3) .010(2)
C92 .117(4) .063(3) .095(3) -.001(3) -.018(4) .012(3)
C93 .156(6) .075(3) .113(5) -.022(4) -.026(5) .036(4)
C94 .162(7) .115(5) .090(4) -.049(5) -.036(5) .042(4)
C95 .120(5) .142(5) .090(4) -.036(5) .003(4) .015(4)
C96 .094(4) .085(3) .081(3) -.019(3) -.003(3) .020(3)

loop_
_atom_type_symbol
_atom_type_description
_atom_type_scat_dispersion_real
_atom_type_scat_dispersion_imag
_atom_type_scat_source
C C 0.0033 0.0016 'International Tables Vol C Tables 4.2.6.8 and 6.1.1.4'
H H 0.0000 0.0000 'International Tables Vol C Tables 4.2.6.8 and 6.1.1.4'
N N 0.0061 0.0033 'International Tables Vol C Tables 4.2.6.8 and 6.1.1.4'
O O 0.0106 0.0060 'International Tables Vol C Tables 4.2.6.8 and 6.1.1.4'

loop_
_geom_angle_atom_site_label_1
_geom_angle_atom_site_label_2
_geom_angle_atom_site_label_3
_geom_angle
_geom_angle_publ_flag
C2 N1 C6 118.1(4) y
N1 C2 O21 122.6(4) ?
N1 C2 C3 127.6(4) y
O21 C2 C3 109.7(3) ?
N4 C3 O7 106.4(3) ?
N4 C3 C2 114.5(3) y
O7 C3 C2 106.4(3) ?
N4 C3 C10 110.8(3) ?
O7 C3 C10 104.1(3) y
C2 C3 C10 113.8(3) ?
C5 N4 C3 117.6(3) y
N4 C5 O51 120.2(4) ?
N4 C5 C6 128.0(4) y
O51 C5 C6 111.9(3) ?
N1 C6 C5 113.6(3) y
N1 C6 C61 110.1(4) ?
C5 C6 C61 113.1(4) ?
N8 O7 C3 109.4(2) y
C9 N8 O7 109.8(3) y
N8 C9 C91 121.2(4) ?
N8 C9 C10 114.1(4) y
C91 C9 C10 124.7(4) ?
C9 C10 C3 101.5(3) y
C2 O21 C22 116.4(3) ?
C5 O51 C52 116.9(3) ?
C63 C61 C62 111.3(5) ?
C63 C61 C6 111.4(5) ?
C62 C61 C6 110.1(4) ?
C96 C91 C92 118.7(4) ?
C96 C91 C9 120.3(4) ?
C92 C91 C9 120.9(4) ?
C93 C92 C91 120.4(5) ?
C94 C93 C92 120.5(6) ?
C93 C94 C95 120.7(6) ?
C94 C95 C96 118.8(6) ?
C91 C96 C95 120.9(5) ?

loop_
_geom_bond_atom_site_label_1
_geom_bond_atom_site_label_2
_geom_bond_site_symmetry_2
_geom_bond_distance
_geom_bond_publ_flag
N1 C2 . 1.249(5) y
N1 C6 . 1.453(5) y
C2 O21 . 1.353(4) y
C2 C3 . 1.498(5) y
C3 N4 . 1.436(4) y
C3 O7 . 1.465(4) y
C3 C10 . 1.523(4) y
N4 C5 . 1.263(4) y
C5 O51 . 1.346(4) y
C5 C6 . 1.496(5) y
C6 C61 . 1.547(5) ?
O7 N8 . 1.412(3) y
N8 C9 . 1.267(4) y
C9 C91 . 1.462(5) ?
C9 C10 . 1.500(4) y
O21 C22 . 1.427(5) ?
O51 C52 . 1.440(5) ?
C61 C63 . 1.512(7) ?
C61 C62 . 1.527(6) ?
C91 C96 . 1.357(5) ?
C91 C92 . 1.396(5) ?
C92 C93 . 1.364(6) ?
C93 C94 . 1.360(8) ?
C94 C95 . 1.368(7) ?
C95 C96 . 1.404(6) ?

loop_
_geom_torsion_atom_site_label_1
_geom_torsion_atom_site_label_2
_geom_torsion_atom_site_label_3
_geom_torsion_atom_site_label_4
_geom_torsion
C6 N1 C2 O21 177.0(3)
C6 N1 C2 C3 -1.2(6)
N1 C2 C3 N4 -5.7(5)
O21 C2 C3 N4 176.0(3)
N1 C2 C3 O7 -122.9(4)
O21 C2 C3 O7 58.8(3)
N1 C2 C3 C10 123.1(5)
O21 C2 C3 C10 -55.2(4)
O7 C3 N4 C5 123.3(3)
C2 C3 N4 C5 6.1(5)
C10 C3 N4 C5 -124.2(4)
C3 N4 C5 O51 -179.9(3)
C3 N4 C5 C6 -0.4(6)
C2 N1 C6 C5 6.7(5)
C2 N1 C6 C61 -121.3(4)
N4 C5 C6 N1 -6.4(6)
O51 C5 C6 N1 173.2(3)
N4 C5 C6 C61 120.0(5)
O51 C5 C6 C61 -60.4(4)
N4 C3 O7 N8 106.0(3)
C2 C3 O7 N8 -131.6(3)
C10 C3 O7 N8 -11.1(3)
C3 O7 N8 C9 7.7(4)
O7 N8 C9 C91 178.6(3)
O7 N8 C9 C10 -0.6(4)
N8 C9 C10 C3 -6.2(4)
C91 C9 C10 C3 174.7(3)
N4 C3 C10 C9 -104.0(3)
O7 C3 C10 C9 9.9(3)
C2 C3 C10 C9 125.3(3)
N1 C2 O21 C22 -6.5(5)
C3 C2 O21 C22 171.9(3)
N4 C5 O51 C52 2.3(5)
C6 C5 O51 C52 -177.3(3)
N1 C6 C61 C63 -58.7(6)
C5 C6 C61 C63 173.0(5)
N1 C6 C61 C62 65.2(5)
C5 C6 C61 C62 -63.0(5)
N8 C9 C91 C96 177.5(4)
C10 C9 C91 C96 -3.4(6)
N8 C9 C91 C92 -2.6(6)
C10 C9 C91 C92 176.4(4)
C96 C91 C92 C93 -0.9(6)
C9 C91 C92 C93 179.3(4)
C91 C92 C93 C94 -0.3(8)
C92 C93 C94 C95 0.6(9)
C93 C94 C95 C96 0.4(9)
C92 C91 C96 C95 1.8(7)
C9 C91 C96 C95 -178.3(4)
C94 C95 C96 C91 -1.6(8)

loop_
_cod_related_entry_id
_cod_related_entry_database
_cod_related_entry_code
1 ChemSpider 21182837
